data_2243963
loop_
_publ_author_name
'Daoui, Said'
'Kansiz, Sevgi'
'Aktas, Feyzi Alkim'
'Dege, Necmi'
'Saif, Eiad'
'Benchat, Noureddine'
'Karrouchi, Khalid'

_publ_section_title
;
 Crystal structure and molecular docking study of diethyl
 2,2'-({[(1<i>E</i>,1'<i>E</i>)-(hydrazine-1,2-diylidene)bis(methanylylidene)]bis(4,1-phenylene)}bis(oxy))diacetate
;
_journal_coeditor_code ZN2012
_journal_issue 1
_journal_name_full 'Acta Crystallographica Section E'
_journal_page_first 88
_journal_page_last 91
_journal_paper_doi 10.1107/S205698902101344X
_journal_volume 78
_journal_year 2022
_chemical_formula_iupac 'C22 H24 N2 O6'
_chemical_formula_moiety 'C22 H24 N2 O6'
_chemical_formula_sum 'C22 H24 N2 O6'
_chemical_formula_weight 412.43
_chemical_name_systematic
;Diethyl
2,2'-({[(1<i>E</i>,1'<i>E</i>)-(hydrazine-1,2-diylidene)bis(methanylylidene)]bis(4,1-phenylene)}bis(oxy))diacetate
;
_space_group_crystal_system orthorhombic
_space_group_IT_number 19
_space_group_name_Hall 'P 2ac 2ab'
_space_group_name_H-M_alt 'P 21 21 21'
_atom_sites_solution_hydrogens geom
_audit_creation_method SHELXL-2017/1
_cell_angle_alpha 90
_cell_angle_beta 90
_cell_angle_gamma 90
_cell_formula_units_Z 4
_cell_length_a 8.1864(4)
_cell_length_b 9.2061(5)
_cell_length_c 27.7903(18)
_cell_measurement_reflns_used 9754
_cell_measurement_temperature 296(2)
_cell_measurement_theta_max 27.83
_cell_measurement_theta_min 2.21
_cell_volume 2094.4(2)
_computing_cell_refinement
;
X-AREA (Stoe & Cie, 2002)
;
_computing_data_collection
;
X-AREA (Stoe & Cie, 2002)
;
_computing_data_reduction
;
X-RED (Stoe & Cie, 2002)
;
_computing_molecular_graphics
;
PLATON (Spek, 2020)
;
_computing_publication_material
;
WinGX (Farrugia, 2012)
;
_computing_structure_refinement
;
<i>SHELXL2017/1</i> (Sheldrick, 2015b)
;
_computing_structure_solution
;
<i>SHELXT2017/1</i> (Sheldrick, 2015a)
;
_diffrn_ambient_temperature 296(2)
_diffrn_detector_area_resol_mean 6.67
_diffrn_measured_fraction_theta_full 0.993
_diffrn_measured_fraction_theta_max 0.994
_diffrn_measurement_device_type 'Stoe IPDS 2'
_diffrn_measurement_method 'rotation method'
_diffrn_radiation_type MoK\a
_diffrn_radiation_wavelength 0.71073
_diffrn_reflns_av_R_equivalents 0.0369
_diffrn_reflns_av_unetI/netI 0.0398
_diffrn_reflns_limit_h_max 10
_diffrn_reflns_limit_h_min -8
_diffrn_reflns_limit_k_max 11
_diffrn_reflns_limit_k_min -11
_diffrn_reflns_limit_l_max 34
_diffrn_reflns_limit_l_min -27
_diffrn_reflns_number 11156
_diffrn_reflns_theta_full 25.242
_diffrn_reflns_theta_max 26.000
_diffrn_reflns_theta_min 2.331
_diffrn_source 'sealed X-ray tube, 12 x 0.4 mm long-fine focus'
_exptl_absorpt_coefficient_mu 0.096
_exptl_absorpt_correction_T_max 0.9786
_exptl_absorpt_correction_T_min 0.9454
_exptl_absorpt_correction_type integration
_exptl_absorpt_process_details
;
(X-RED32; Stoe & Cie, 2002)
;
_exptl_crystal_colour colorless
_exptl_crystal_density_diffrn 1.308
_exptl_crystal_description prism
_exptl_crystal_F_000 872
_exptl_crystal_size_max 0.680
_exptl_crystal_size_mid 0.437
_exptl_crystal_size_min 0.220
_refine_diff_density_max 0.502
_refine_diff_density_min -0.671
_refine_ls_abs_structure_details
;
 Refined as an inversion twin
;
_refine_ls_abs_structure_Flack -1(4)
_refine_ls_extinction_method none
_refine_ls_goodness_of_fit_ref 1.005
_refine_ls_hydrogen_treatment constr
_refine_ls_matrix_type full
_refine_ls_number_parameters 254
_refine_ls_number_reflns 4091
_refine_ls_number_restraints 2
_refine_ls_restrained_S_all 1.030
_refine_ls_R_factor_all 0.1130
_refine_ls_R_factor_gt 0.0729
_refine_ls_shift/su_max 0.000
_refine_ls_shift/su_mean 0.000
_refine_ls_structure_factor_coef Fsqd
_refine_ls_weighting_details 'w=1/[\s^2^(Fo^2^)+(0.1576P)^2^] where P=(Fo^2^+2Fc^2^)/3'
_refine_ls_weighting_scheme calc
_refine_ls_wR_factor_gt 0.2199
_refine_ls_wR_factor_ref 0.2455
_reflns_number_gt 2453
_reflns_number_total 4091
_reflns_threshold_expression 'I > 2\s(I)'
_cod_data_source_file zn2012sup1.cif
_cod_data_source_block I
_cod_database_code 2243963
_shelx_space_group_comment
;
The symmetry employed for this shelxl refinement is uniquely defined
by the following loop, which should always be used as a source of
symmetry information in preference to the above space-group names.
They are only intended as comments.
;

loop_
_space_group_symop_operation_xyz
'x, y, z'
'-x+1/2, -y, z+1/2'
'-x, y+1/2, -z+1/2'
'x+1/2, -y+1/2, -z'

loop_
_atom_site_type_symbol
_atom_site_label
_atom_site_fract_x
_atom_site_fract_y
_atom_site_fract_z
_atom_site_U_iso_or_equiv
_atom_site_adp_type
_atom_site_calc_flag
_atom_site_occupancy
_atom_site_disorder_assembly
_atom_site_disorder_group
O O6 0.4659(6) -0.4221(5) -0.88303(18) 0.0861(14) Uani d 1 . .
O O3 -0.9934(5) -0.3444(5) -0.61477(18) 0.0815(13) Uani d 1 . .
N N2 -0.1980(6) -0.3968(4) -0.76468(19) 0.0658(12) Uani d 1 . .
O O2 -1.2412(6) -0.2842(6) -0.5611(2) 0.0968(15) Uani d 1 . .
N N1 -0.3161(6) -0.3494(5) -0.73078(19) 0.0671(13) Uani d 1 . .
O O4 0.7008(8) -0.4943(6) -0.9435(2) 0.122(2) Uani d 1 . .
O O5 0.8443(9) -0.2982(8) -0.9259(3) 0.145(2) Uani d 1 . .
O O1 -1.3702(7) -0.4910(7) -0.5761(2) 0.123(2) Uani d 1 . .
C C19 0.0707(7) -0.3464(5) -0.7945(2) 0.0587(13) Uani d 1 . .
C C8 -0.5825(7) -0.4041(5) -0.7005(2) 0.0590(13) Uani d 1 . .
C C3 -1.2583(9) -0.4068(9) -0.5824(3) 0.090(2) Uani d 1 . .
C C5 -0.8617(7) -0.3742(6) -0.6434(2) 0.0659(15) Uani d 1 . .
C C16 0.3406(8) -0.3906(6) -0.8529(2) 0.0656(15) Uani d 1 . .
C C11 -0.4446(7) -0.4275(5) -0.7311(2) 0.0618(14) Uani d 1 . .
H H11 -0.448969 -0.504718 -0.752671 0.074 Uiso calc 1 . .
C C9 -0.7122(7) -0.5040(6) -0.7029(2) 0.0689(15) Uani d 1 . .
H H9 -0.705537 -0.581369 -0.724270 0.083 Uiso calc 1 . .
C C18 0.2009(7) -0.2516(5) -0.7937(2) 0.0655(15) Uani d 1 . .
H H18 0.198036 -0.172160 -0.773028 0.079 Uiso calc 1 . .
C C17 0.3358(7) -0.2717(6) -0.8230(2) 0.0677(15) Uani d 1 . .
H H17 0.421932 -0.205814 -0.822424 0.081 Uiso calc 1 . .
C C10 -0.8487(7) -0.4902(6) -0.6743(2) 0.0677(15) Uani d 1 . .
H H10 -0.931717 -0.558927 -0.675966 0.081 Uiso calc 1 . .
C C22 -0.0682(7) -0.3205(5) -0.7625(2) 0.0617(14) Uani d 1 . .
H H22 -0.061751 -0.246143 -0.739922 0.074 Uiso calc 1 . .
C C20 0.0776(9) -0.4663(5) -0.8255(2) 0.0710(16) Uani d 1 . .
H H20 -0.009621 -0.530867 -0.827039 0.085 Uiso calc 1 . .
C C6 -0.7324(8) -0.2740(6) -0.6404(2) 0.0764(17) Uani d 1 . .
H H6 -0.739197 -0.196246 -0.619141 0.092 Uiso calc 1 . .
C C21 0.2131(8) -0.4884(6) -0.8537(2) 0.0756(17) Uani d 1 . .
H H21 0.218970 -0.569887 -0.873361 0.091 Uiso calc 1 . .
C C4 -1.1264(9) -0.4449(8) -0.6175(3) 0.0857(19) Uani d 1 . .
H H4A -1.086821 -0.542135 -0.610821 0.103 Uiso calc 1 . .
H H4B -1.171001 -0.444297 -0.649865 0.103 Uiso calc 1 . .
C C7 -0.5976(8) -0.2901(6) -0.6684(2) 0.0711(16) Uani d 1 . .
H H7 -0.513326 -0.222775 -0.665958 0.085 Uiso calc 1 . .
C C14 0.7176(9) -0.3829(8) -0.9207(3) 0.0848(19) Uani d 1 . .
C C15 0.6016(8) -0.3258(7) -0.8849(3) 0.0785(17) Uani d 1 . .
H H15A 0.653522 -0.320003 -0.853552 0.094 Uiso calc 1 . .
H H15B 0.565809 -0.229246 -0.894006 0.094 Uiso calc 1 . .
C C12 0.9676(12) -0.3616(12) -0.9585(5) 0.145(2) Uani d 1 . .
H H12A 1.024040 -0.440591 -0.942466 0.175 Uiso calc 1 . .
H H12B 0.914541 -0.400186 -0.986975 0.175 Uiso calc 1 . .
C C13 1.0808(13) -0.2527(12) -0.9718(4) 0.145(2) Uani d 1 . .
H H13A 1.161245 -0.293458 -0.993055 0.218 Uiso calc 1 . .
H H13B 1.024480 -0.175271 -0.987935 0.218 Uiso calc 1 . .
H H13C 1.133662 -0.215559 -0.943555 0.218 Uiso calc 1 . .
C C2 -1.3727(13) -0.2480(11) -0.5256(4) 0.139(3) Uani d 1 . .
H H2A -1.381933 -0.323663 -0.501410 0.167 Uiso calc 1 . .
H H2B -1.477161 -0.237448 -0.541630 0.167 Uiso calc 1 . .
C C1 -1.3215(13) -0.1070(10) -0.5029(4) 0.139(3) Uani d 1 . .
H H1A -1.401592 -0.077904 -0.479592 0.209 Uiso calc 1 . .
H H1B -1.217725 -0.119369 -0.487328 0.209 Uiso calc 1 . .
H H1C -1.312388 -0.033665 -0.527309 0.209 Uiso calc 1 . .

loop_
_atom_site_aniso_label
_atom_site_aniso_U_11
_atom_site_aniso_U_22
_atom_site_aniso_U_33
_atom_site_aniso_U_12
_atom_site_aniso_U_13
_atom_site_aniso_U_23
O6 0.080(3) 0.089(3) 0.089(3) 0.000(2) 0.019(3) -0.013(2)
O3 0.069(3) 0.093(3) 0.082(3) -0.014(2) 0.010(2) -0.004(2)
N2 0.066(3) 0.055(2) 0.076(3) 0.001(2) -0.002(3) -0.001(2)
O2 0.077(3) 0.097(3) 0.117(4) 0.014(3) 0.032(3) 0.019(3)
N1 0.063(3) 0.063(2) 0.076(3) 0.001(2) 0.005(3) 0.000(2)
O4 0.132(5) 0.109(4) 0.124(4) 0.004(4) 0.050(4) -0.017(3)
O5 0.118(4) 0.160(4) 0.159(5) -0.008(3) 0.057(4) -0.021(4)
O1 0.091(4) 0.144(4) 0.133(5) -0.035(4) 0.027(4) 0.004(4)
C19 0.060(3) 0.051(2) 0.065(3) 0.004(2) -0.002(3) 0.002(2)
C8 0.059(3) 0.054(2) 0.064(3) 0.003(2) -0.005(3) 0.004(2)
C3 0.071(5) 0.096(5) 0.102(5) -0.003(4) -0.002(4) 0.034(4)
C5 0.056(3) 0.071(3) 0.071(4) 0.003(3) 0.004(3) 0.008(3)
C16 0.068(3) 0.063(3) 0.066(4) 0.002(3) 0.002(3) -0.001(3)
C11 0.066(4) 0.052(2) 0.067(3) 0.005(2) -0.010(3) 0.004(2)
C9 0.064(4) 0.064(3) 0.079(4) -0.005(3) -0.006(3) -0.008(3)
C18 0.062(3) 0.056(3) 0.078(4) 0.006(2) 0.001(3) -0.005(3)
C17 0.064(3) 0.063(3) 0.077(4) -0.002(3) -0.004(3) -0.003(3)
C10 0.061(3) 0.064(3) 0.078(4) -0.016(3) -0.001(3) -0.007(3)
C22 0.062(3) 0.047(2) 0.076(4) -0.002(2) -0.002(3) -0.003(2)
C20 0.075(4) 0.056(3) 0.082(4) -0.006(3) -0.001(4) -0.001(3)
C6 0.075(4) 0.069(3) 0.085(4) -0.003(3) 0.002(4) -0.018(3)
C21 0.082(4) 0.062(3) 0.083(4) -0.006(3) 0.009(4) -0.015(3)
C4 0.079(5) 0.099(4) 0.079(4) -0.018(4) 0.004(4) 0.007(4)
C7 0.064(4) 0.060(3) 0.089(4) -0.007(3) -0.007(4) -0.004(3)
C14 0.082(5) 0.089(4) 0.083(5) 0.011(4) 0.017(4) -0.004(4)
C15 0.075(4) 0.082(3) 0.078(4) -0.001(3) 0.008(4) 0.006(3)
C12 0.118(4) 0.160(4) 0.159(5) -0.008(3) 0.057(4) -0.021(4)
C13 0.118(4) 0.160(4) 0.159(5) -0.008(3) 0.057(4) -0.021(4)
C2 0.121(5) 0.146(5) 0.151(6) 0.013(5) 0.061(5) 0.007(5)
C1 0.121(5) 0.146(5) 0.151(6) 0.013(5) 0.061(5) 0.007(5)

loop_
_atom_type_symbol
_atom_type_description
_atom_type_scat_dispersion_real
_atom_type_scat_dispersion_imag
_atom_type_scat_source
C C 0.0033 0.0016 'International Tables Vol C Tables 4.2.6.8 and 6.1.1.4'
H H 0.0000 0.0000 'International Tables Vol C Tables 4.2.6.8 and 6.1.1.4'
N N 0.0061 0.0033 'International Tables Vol C Tables 4.2.6.8 and 6.1.1.4'
O O 0.0106 0.0060 'International Tables Vol C Tables 4.2.6.8 and 6.1.1.4'

loop_
_geom_angle_atom_site_label_1
_geom_angle_atom_site_label_2
_geom_angle_atom_site_label_3
_geom_angle_site_symmetry_1
_geom_angle_site_symmetry_3
_geom_angle
_geom_angle_publ_flag
C16 O6 C15 . . 118.7(5) ?
C5 O3 C4 . . 116.0(5) ?
C22 N2 N1 . . 111.5(5) ?
C3 O2 C2 . . 114.9(6) ?
C11 N1 N2 . . 112.6(4) ?
C14 O5 C12 . . 112.0(7) ?
C18 C19 C20 . . 118.5(5) ?
C18 C19 C22 . . 119.3(5) ?
C20 C19 C22 . . 122.2(5) ?
C7 C8 C9 . . 117.4(6) ?
C7 C8 C11 . . 124.6(5) ?
C9 C8 C11 . . 118.0(5) ?
O1 C3 O2 . . 125.4(8) ?
O1 C3 C4 . . 119.2(8) ?
O2 C3 C4 . . 115.4(6) ?
O3 C5 C10 . . 125.5(5) ?
O3 C5 C6 . . 115.3(5) ?
C10 C5 C6 . . 119.2(6) ?
O6 C16 C17 . . 124.4(6) ?
O6 C16 C21 . . 115.1(5) ?
C17 C16 C21 . . 120.5(6) ?
N1 C11 C8 . . 124.2(5) ?
N1 C11 H11 . . 117.9 ?
C8 C11 H11 . . 117.9 ?
C10 C9 C8 . . 121.7(5) ?
C10 C9 H9 . . 119.1 ?
C8 C9 H9 . . 119.1 ?
C19 C18 C17 . . 121.6(5) ?
C19 C18 H18 . . 119.2 ?
C17 C18 H18 . . 119.2 ?
C16 C17 C18 . . 119.0(6) ?
C16 C17 H17 . . 120.5 ?
C18 C17 H17 . . 120.5 ?
C5 C10 C9 . . 119.7(5) ?
C5 C10 H10 . . 120.2 ?
C9 C10 H10 . . 120.2 ?
N2 C22 C19 . . 122.0(5) ?
N2 C22 H22 . . 119.0 ?
C19 C22 H22 . . 119.0 ?
C21 C20 C19 . . 120.0(6) ?
C21 C20 H20 . . 120.0 ?
C19 C20 H20 . . 120.0 ?
C7 C6 C5 . . 120.4(5) ?
C7 C6 H6 . . 119.8 ?
C5 C6 H6 . . 119.8 ?
C20 C21 C16 . . 120.4(5) ?
C20 C21 H21 . . 119.8 ?
C16 C21 H21 . . 119.8 ?
O3 C4 C3 . . 111.2(6) ?
O3 C4 H4A . . 109.4 ?
C3 C4 H4A . . 109.4 ?
O3 C4 H4B . . 109.4 ?
C3 C4 H4B . . 109.4 ?
H4A C4 H4B . . 108.0 ?
C6 C7 C8 . . 121.6(6) ?
C6 C7 H7 . . 119.2 ?
C8 C7 H7 . . 119.2 ?
O4 C14 O5 . . 122.6(7) ?
O4 C14 C15 . . 125.5(7) ?
O5 C14 C15 . . 111.9(6) ?
O6 C15 C14 . . 107.8(6) ?
O6 C15 H15A . . 110.1 ?
C14 C15 H15A . . 110.1 ?
O6 C15 H15B . . 110.1 ?
C14 C15 H15B . . 110.1 ?
H15A C15 H15B . . 108.5 ?
C13 C12 O5 . . 109.2(8) ?
C13 C12 H12A . . 109.8 ?
O5 C12 H12A . . 109.8 ?
C13 C12 H12B . . 109.8 ?
O5 C12 H12B . . 109.8 ?
H12A C12 H12B . . 108.3 ?
C12 C13 H13A . . 109.5 ?
C12 C13 H13B . . 109.5 ?
H13A C13 H13B . . 109.5 ?
C12 C13 H13C . . 109.5 ?
H13A C13 H13C . . 109.5 ?
H13B C13 H13C . . 109.5 ?
O2 C2 C1 . . 105.5(8) ?
O2 C2 H2A . . 110.6 ?
C1 C2 H2A . . 110.6 ?
O2 C2 H2B . . 110.6 ?
C1 C2 H2B . . 110.6 ?
H2A C2 H2B . . 108.8 ?
C2 C1 H1A . . 109.5 ?
C2 C1 H1B . . 109.5 ?
H1A C1 H1B . . 109.5 ?
C2 C1 H1C . . 109.5 ?
H1A C1 H1C . . 109.5 ?
H1B C1 H1C . . 109.5 ?

loop_
_geom_bond_atom_site_label_1
_geom_bond_atom_site_label_2
_geom_bond_site_symmetry_2
_geom_bond_distance
_geom_bond_publ_flag
O6 C16 . 1.355(7) y
O6 C15 . 1.422(8) y
O3 C5 . 1.367(7) y
O3 C4 . 1.432(8) y
N2 C22 . 1.275(7) y
N2 N1 . 1.419(7) y
O2 C3 . 1.282(9) y
O2 C2 . 1.497(10) y
N1 C11 . 1.274(7) y
O4 C14 . 1.212(8) y
O5 C14 . 1.306(9) y
O5 C12 . 1.477(10) y
O1 C3 . 1.213(8) y
C19 C18 . 1.378(7) ?
C19 C20 . 1.403(8) ?
C19 C22 . 1.463(8) ?
C8 C7 . 1.382(8) ?
C8 C9 . 1.406(8) ?
C8 C11 . 1.431(8) ?
C3 C4 . 1.498(10) ?
C5 C10 . 1.375(8) ?
C5 C6 . 1.407(8) ?
C16 C17 . 1.375(8) ?
C16 C21 . 1.379(8) ?
C11 H11 . 0.9300 ?
C9 C10 . 1.376(8) ?
C9 H9 . 0.9300 ?
C18 C17 . 1.385(8) ?
C18 H18 . 0.9300 ?
C17 H17 . 0.9300 ?
C10 H10 . 0.9300 ?
C22 H22 . 0.9300 ?
C20 C21 . 1.372(9) ?
C20 H20 . 0.9300 ?
C6 C7 . 1.359(9) ?
C6 H6 . 0.9300 ?
C21 H21 . 0.9300 ?
C4 H4A . 0.9700 ?
C4 H4B . 0.9700 ?
C7 H7 . 0.9300 ?
C14 C15 . 1.474(9) ?
C15 H15A . 0.9700 ?
C15 H15B . 0.9700 ?
C12 C13 . 1.415(10) ?
C12 H12A . 0.9700 ?
C12 H12B . 0.9700 ?
C13 H13A . 0.9600 ?
C13 H13B . 0.9600 ?
C13 H13C . 0.9600 ?
C2 C1 . 1.502(10) ?
C2 H2A . 0.9700 ?
C2 H2B . 0.9700 ?
C1 H1A . 0.9600 ?
C1 H1B . 0.9600 ?
C1 H1C . 0.9600 ?

loop_
_geom_hbond_atom_site_label_D
_geom_hbond_atom_site_label_H
_geom_hbond_atom_site_label_A
_geom_hbond_site_symmetry_A
_geom_hbond_distance_DH
_geom_hbond_distance_HA
_geom_hbond_distance_DA
_geom_hbond_angle_DHA
_geom_hbond_publ_flag
C6 H6 O4 3_553 0.93 2.57 3.483(9) 168.9 yes
C4 H4B N1 1_455 0.97 2.69 3.618(10) 160.5 yes

loop_
_geom_torsion_atom_site_label_1
_geom_torsion_atom_site_label_2
_geom_torsion_atom_site_label_3
_geom_torsion_atom_site_label_4
_geom_torsion_site_symmetry_1
_geom_torsion_site_symmetry_2
_geom_torsion_site_symmetry_3
_geom_torsion_site_symmetry_4
_geom_torsion
_geom_torsion_publ_flag
C22 N2 N1 C11 . . . . -177.6(5) ?
C2 O2 C3 O1 . . . . 0.7(11) ?
C2 O2 C3 C4 . . . . -179.3(7) ?
C4 O3 C5 C10 . . . . 0.8(9) ?
C4 O3 C5 C6 . . . . 179.7(5) ?
C15 O6 C16 C17 . . . . -1.0(9) ?
C15 O6 C16 C21 . . . . 179.3(5) ?
N2 N1 C11 C8 . . . . 179.8(5) ?
C7 C8 C11 N1 . . . . 3.4(9) ?
C9 C8 C11 N1 . . . . -176.4(5) ?
C7 C8 C9 C10 . . . . -0.4(8) ?
C11 C8 C9 C10 . . . . 179.4(5) ?
C20 C19 C18 C17 . . . . 0.6(8) ?
C22 C19 C18 C17 . . . . 179.6(5) ?
O6 C16 C17 C18 . . . . -179.8(5) ?
C21 C16 C17 C18 . . . . -0.1(9) ?
C19 C18 C17 C16 . . . . -1.1(9) ?
O3 C5 C10 C9 . . . . 176.9(6) ?
C6 C5 C10 C9 . . . . -2.0(9) ?
C8 C9 C10 C5 . . . . 1.6(9) ?
N1 N2 C22 C19 . . . . -178.9(5) ?
C18 C19 C22 N2 . . . . 173.6(5) ?
C20 C19 C22 N2 . . . . -7.5(8) ?
C18 C19 C20 C21 . . . . 1.1(8) ?
C22 C19 C20 C21 . . . . -177.9(6) ?
O3 C5 C6 C7 . . . . -177.8(6) ?
C10 C5 C6 C7 . . . . 1.2(9) ?
C19 C20 C21 C16 . . . . -2.3(9) ?
O6 C16 C21 C20 . . . . -178.5(6) ?
C17 C16 C21 C20 . . . . 1.8(9) ?
C5 O3 C4 C3 . . . . 176.2(5) ?
O1 C3 C4 O3 . . . . -171.2(6) ?
O2 C3 C4 O3 . . . . 8.8(9) ?
C5 C6 C7 C8 . . . . 0.0(10) ?
C9 C8 C7 C6 . . . . -0.4(9) ?
C11 C8 C7 C6 . . . . 179.8(5) ?
C12 O5 C14 O4 . . . . -5.3(13) ?
C12 O5 C14 C15 . . . . 174.9(8) ?
C16 O6 C15 C14 . . . . -178.8(5) ?
O4 C14 C15 O6 . . . . -1.8(11) ?
O5 C14 C15 O6 . . . . 178.0(6) ?
C14 O5 C12 C13 . . . . 165.9(10) ?
C3 O2 C2 C1 . . . . 176.1(8) ?

_cod_database_fobs_code 2243963
